data_2220596
loop_
_publ_author_name
'Boeckmann, Jan'
'Jess, Inke'
'N\"ather, Christian'

_publ_section_title Poly[(<i>{\m</i>}-4,4'-bipyridine)(<i>{\m</i>}-naphthalene-1,4-dicarboxylato)iron(II)]
_journal_coeditor_code NG2529
_journal_issue 1
_journal_name_full 'Acta Crystallographica Section E'
_journal_page_first m122
_journal_paper_doi 10.1107/S1600536808042992
_journal_volume 65
_journal_year 2009
_chemical_formula_iupac '[Fe (C12 H6 O4) (C10 H8 N2)]'
_chemical_formula_moiety 'C22 H14 Fe N2 O4'
_chemical_formula_sum 'C22 H14 Fe N2 O4'
_chemical_formula_weight 426.20
_chemical_name_systematic
;
Poly[(\m-4,4'-bipyridine)(\m-naphthalene-1,4-dicarboxylato)iron(II)]
;
_space_group_IT_number 14
_symmetry_cell_setting monoclinic
_symmetry_space_group_name_Hall '-P 2yn'
_symmetry_space_group_name_H-M 'P 1 21/n 1'
_atom_sites_solution_hydrogens geom
_atom_sites_solution_primary direct
_atom_sites_solution_secondary difmap
_audit_creation_method SHELXL-97
_cell_angle_alpha 90.00
_cell_angle_beta 93.178(3)
_cell_angle_gamma 90.00
_cell_formula_units_Z 8
_cell_length_a 10.5169(4)
_cell_length_b 29.8928(10)
_cell_length_c 11.5578(4)
_cell_measurement_reflns_used 18988
_cell_measurement_temperature 293(2)
_cell_measurement_theta_max 27.21
_cell_measurement_theta_min 1.36
_cell_volume 3627.9(2)
_computing_cell_refinement 'X-Area (Stoe, 2008)'
_computing_data_collection 'X-Area (Stoe, 2008)'
_computing_data_reduction 'X-Area (Stoe, 2008)'
_computing_molecular_graphics 'DIAMOND (Brandenburg, 2008) and XP in SHELXTL ((Sheldrick, 2008)'
_computing_publication_material 'XCIF in SHELXTL (Sheldrick, 2008)'
_computing_structure_refinement 'SHELXL97 (Sheldrick, 2008)'
_computing_structure_solution 'SHELXS97 (Sheldrick, 2008)'
_diffrn_ambient_temperature 293(2)
_diffrn_detector_area_resol_mean 0.150
_diffrn_measured_fraction_theta_full 0.997
_diffrn_measured_fraction_theta_max 0.997
_diffrn_measurement_device_type 'STOE IPDS-2'
_diffrn_measurement_method '\w scans'
_diffrn_radiation_monochromator graphite
_diffrn_radiation_source 'fine-focus sealed tube'
_diffrn_radiation_type MoK\a
_diffrn_radiation_wavelength 0.71073
_diffrn_reflns_av_R_equivalents 0.0499
_diffrn_reflns_av_sigmaI/netI 0.0491
_diffrn_reflns_limit_h_max 12
_diffrn_reflns_limit_h_min -12
_diffrn_reflns_limit_k_max 36
_diffrn_reflns_limit_k_min -36
_diffrn_reflns_limit_l_max 12
_diffrn_reflns_limit_l_min -14
_diffrn_reflns_number 21152
_diffrn_reflns_theta_full 26.02
_diffrn_reflns_theta_max 26.02
_diffrn_reflns_theta_min 1.36
_diffrn_standards_decay_% 0
_diffrn_standards_interval_time 0
_diffrn_standards_number 0
_exptl_absorpt_coefficient_mu 0.865
_exptl_absorpt_correction_T_max 0.933
_exptl_absorpt_correction_T_min 0.923
_exptl_absorpt_correction_type numerical
_exptl_absorpt_process_details '(X-SHAPE and X-RED32; Stoe, 2008)'
_exptl_crystal_colour yellow
_exptl_crystal_density_diffrn 1.561
_exptl_crystal_density_method 'not measured'
_exptl_crystal_description platelets
_exptl_crystal_F_000 1744
_exptl_crystal_size_max 0.09
_exptl_crystal_size_mid 0.09
_exptl_crystal_size_min 0.08
_refine_diff_density_max 0.392
_refine_diff_density_min -0.358
_refine_ls_extinction_method none
_refine_ls_goodness_of_fit_ref 1.142
_refine_ls_hydrogen_treatment constr
_refine_ls_matrix_type full
_refine_ls_number_parameters 523
_refine_ls_number_reflns 7116
_refine_ls_number_restraints 0
_refine_ls_restrained_S_all 1.142
_refine_ls_R_factor_all 0.0966
_refine_ls_R_factor_gt 0.0665
_refine_ls_shift/su_max 0.001
_refine_ls_shift/su_mean 0.001
_refine_ls_structure_factor_coef Fsqd
_refine_ls_weighting_details 'calc w=1/[\s^2^(Fo^2^)+(0.0499P)^2^+3.8737P] where P=(Fo^2^+2Fc^2^)/3'
_refine_ls_weighting_scheme calc
_refine_ls_wR_factor_gt 0.1301
_refine_ls_wR_factor_ref 0.1411
_reflns_number_gt 5305
_reflns_number_total 7116
_reflns_threshold_expression >2sigma(I)
_cod_data_source_file ng2529.cif
_cod_data_source_block I
_cod_original_sg_symbol_H-M 'P 21/n'
_cod_database_code 2220596
_cod_database_fobs_code 2220596

loop_
_symmetry_equiv_pos_as_xyz
'x, y, z'
'-x+1/2, y+1/2, -z+1/2'
'-x, -y, -z'
'x-1/2, -y-1/2, z-1/2'

loop_
_atom_site_type_symbol
_atom_site_label
_atom_site_fract_x
_atom_site_fract_y
_atom_site_fract_z
_atom_site_U_iso_or_equiv
_atom_site_adp_type
_atom_site_calc_flag
_atom_site_refinement_flags
_atom_site_occupancy
_atom_site_disorder_assembly
_atom_site_disorder_group
Fe Fe1 0.78027(6) 0.713313(19) 0.77830(5) 0.03191(15) Uani d . 1 . .
Fe Fe2 0.77587(6) 0.580113(19) 0.67647(5) 0.03453(16) Uani d . 1 . .
C C1 0.4126(4) 0.64573(15) 0.7149(4) 0.0431(10) Uani d . 1 . .
C C2 0.3452(5) 0.68369(16) 0.7351(5) 0.0508(12) Uani d . 1 . .
H H2 0.3888 0.7106 0.7453 0.061 Uiso calc R 1 . .
C C3 0.2125(5) 0.68347(16) 0.7410(5) 0.0527(12) Uani d . 1 . .
H H3 0.1709 0.7104 0.7530 0.063 Uiso calc R 1 . .
C C4 0.1427(4) 0.64543(15) 0.7297(4) 0.0408(10) Uani d . 1 . .
C C5 0.1460(5) 0.56099(17) 0.7074(5) 0.0546(12) Uani d . 1 . .
H H5 0.0584 0.5598 0.7143 0.065 Uiso calc R 1 . .
C C6 0.2098(6) 0.52337(18) 0.6930(6) 0.0707(17) Uani d . 1 . .
H H6 0.1658 0.4964 0.6894 0.085 Uiso calc R 1 . .
C C7 0.3436(6) 0.52322(18) 0.6828(6) 0.0742(18) Uani d . 1 . .
H H7 0.3871 0.4966 0.6725 0.089 Uiso calc R 1 . .
C C8 0.4058(5) 0.56222(17) 0.6883(5) 0.0571(13) Uani d . 1 . .
H H8 0.4936 0.5620 0.6817 0.069 Uiso calc R 1 . .
C C9 0.3448(4) 0.60389(15) 0.7037(4) 0.0452(11) Uani d . 1 . .
C C10 0.2088(5) 0.60334(15) 0.7128(4) 0.0447(10) Uani d . 1 . .
C C11 0.5559(4) 0.64965(14) 0.7160(3) 0.0352(9) Uani d . 1 . .
O O1 0.6054(3) 0.68234(10) 0.7693(3) 0.0449(7) Uani d . 1 . .
O O2 0.6173(3) 0.61999(11) 0.6670(3) 0.0469(8) Uani d . 1 . .
C C12 -0.0004(4) 0.64874(14) 0.7344(3) 0.0371(9) Uani d . 1 . .
O O3 -0.0671(3) 0.61916(11) 0.6834(3) 0.0493(8) Uani d . 1 . .
O O4 -0.0452(3) 0.68212(11) 0.7840(3) 0.0458(7) Uani d . 1 . .
C C21 0.7445(4) 0.94353(14) 0.8160(4) 0.0389(9) Uani d . 1 . .
C C22 0.7291(5) 0.91732(15) 0.9107(4) 0.0506(12) Uani d . 1 . .
H H22 0.7117 0.9306 0.9809 0.061 Uiso calc R 1 . .
C C23 0.7392(5) 0.87040(16) 0.9035(4) 0.0498(12) Uani d . 1 . .
H H23 0.7263 0.8531 0.9687 0.060 Uiso calc R 1 . .
C C24 0.7674(4) 0.84988(14) 0.8032(4) 0.0376(9) Uani d . 1 . .
C C25 0.8134(6) 0.85673(17) 0.5951(4) 0.0609(14) Uani d . 1 . .
H H25 0.8218 0.8259 0.5892 0.073 Uiso calc R 1 . .
C C26 0.8274(7) 0.8826(2) 0.5001(5) 0.0779(19) Uani d . 1 . .
H H26 0.8456 0.8692 0.4303 0.093 Uiso calc R 1 . .
C C27 0.8147(7) 0.9291(2) 0.5054(5) 0.0775(19) Uani d . 1 . .
H H27 0.8242 0.9464 0.4395 0.093 Uiso calc R 1 . .
C C28 0.7886(6) 0.94909(17) 0.6072(4) 0.0570(13) Uani d . 1 . .
H H28 0.7802 0.9800 0.6101 0.068 Uiso calc R 1 . .
C C29 0.7740(4) 0.92362(15) 0.7085(4) 0.0426(10) Uani d . 1 . .
C C30 0.7863(4) 0.87590(14) 0.7025(4) 0.0402(10) Uani d . 1 . .
C C31 0.7294(5) 0.99401(15) 0.8233(4) 0.0434(10) Uani d . 1 . .
O O11 0.8268(4) 1.01802(11) 0.8276(3) 0.0608(9) Uani d . 1 . .
O O12 0.6222(4) 1.01085(12) 0.8235(4) 0.0677(11) Uani d . 1 . .
C C32 0.7764(4) 0.79956(14) 0.7960(4) 0.0379(9) Uani d . 1 . .
O O13 0.8823(3) 0.78071(10) 0.7884(3) 0.0496(8) Uani d . 1 . .
O O14 0.6754(3) 0.77705(10) 0.7947(3) 0.0450(7) Uani d . 1 . .
C C41 0.7818(4) 0.70824(15) 0.3412(4) 0.0403(10) Uani d . 1 . .
C C42 0.8945(4) 0.71142(17) 0.4109(4) 0.0454(11) Uani d . 1 . .
H H42 0.9728 0.7109 0.3773 0.054 Uiso calc R 1 . .
C C43 0.8896(4) 0.71524(17) 0.5294(4) 0.0452(11) Uani d . 1 . .
H H43 0.9665 0.7168 0.5731 0.054 Uiso calc R 1 . .
N N1 0.7819(4) 0.71690(12) 0.5860(3) 0.0407(8) Uani d . 1 . .
C C44 0.6740(4) 0.71451(16) 0.5187(4) 0.0447(10) Uani d . 1 . .
H H44 0.5972 0.7159 0.5548 0.054 Uiso calc R 1 . .
C C45 0.6691(5) 0.71017(17) 0.3990(4) 0.0476(11) Uani d . 1 . .
H H45 0.5910 0.7086 0.3574 0.057 Uiso calc R 1 . .
C C46 0.7822(4) 0.70478(15) 0.2126(4) 0.0393(10) Uani d . 1 . .
C C47 0.8938(4) 0.70362(16) 0.1559(4) 0.0458(11) Uani d . 1 . .
H H47 0.9717 0.7026 0.1981 0.055 Uiso calc R 1 . .
C C48 0.8901(4) 0.70399(16) 0.0356(4) 0.0430(10) Uani d . 1 . .
H H48 0.9669 0.7032 -0.0005 0.052 Uiso calc R 1 . .
N N2 0.7827(3) 0.70538(11) -0.0306(3) 0.0370(8) Uani d . 1 . .
C C49 0.6737(4) 0.70524(16) 0.0248(4) 0.0443(11) Uani d . 1 . .
H H49 0.5970 0.7054 -0.0193 0.053 Uiso calc R 1 . .
C C50 0.6701(4) 0.70486(16) 0.1438(4) 0.0442(10) Uani d . 1 . .
H H50 0.5921 0.7047 0.1780 0.053 Uiso calc R 1 . .
C C51 0.7816(5) 0.58619(16) 1.1148(4) 0.0496(12) Uani d . 1 . .
C C52 0.8930(6) 0.5839(2) 1.0576(5) 0.0728(17) Uani d . 1 . .
H H52 0.9712 0.5846 1.0994 0.087 Uiso calc R 1 . .
C C53 0.8884(6) 0.5806(2) 0.9386(5) 0.0684(16) Uani d . 1 . .
H H53 0.9654 0.5792 0.9029 0.082 Uiso calc R 1 . .
N N11 0.7819(4) 0.57940(13) 0.8710(3) 0.0492(9) Uani d . 1 . .
C C54 0.6749(6) 0.5807(2) 0.9274(4) 0.0596(14) Uani d . 1 . .
H H54 0.5980 0.5794 0.8838 0.071 Uiso calc R 1 . .
C C55 0.6709(6) 0.5839(2) 1.0456(4) 0.0642(15) Uani d . 1 . .
H H55 0.5926 0.5845 1.0793 0.077 Uiso calc R 1 . .
C C56 0.7805(5) 0.58971(16) 1.2434(4) 0.0466(11) Uani d . 1 . .
C C57 0.8913(5) 0.58902(19) 1.3130(4) 0.0573(13) Uani d . 1 . .
H H57 0.9698 0.5894 1.2797 0.069 Uiso calc R 1 . .
C C58 0.8858(5) 0.58781(19) 1.4322(4) 0.0562(13) Uani d . 1 . .
H H58 0.9620 0.5873 1.4771 0.067 Uiso calc R 1 . .
N N12 0.7758(4) 0.58739(13) 1.4864(3) 0.0441(9) Uani d . 1 . .
C C59 0.6696(5) 0.59193(17) 1.4197(4) 0.0512(12) Uani d . 1 . .
H H59 0.5927 0.5945 1.4551 0.061 Uiso calc R 1 . .
C C60 0.6680(5) 0.59301(18) 1.3002(4) 0.0536(12) Uani d . 1 . .
H H60 0.5910 0.5960 1.2574 0.064 Uiso calc R 1 . .

loop_
_atom_site_aniso_label
_atom_site_aniso_U_11
_atom_site_aniso_U_22
_atom_site_aniso_U_33
_atom_site_aniso_U_12
_atom_site_aniso_U_13
_atom_site_aniso_U_23
Fe1 0.0347(3) 0.0338(3) 0.0273(3) -0.0002(2) 0.0020(2) -0.0013(2)
Fe2 0.0383(3) 0.0346(3) 0.0307(3) -0.0001(3) 0.0018(2) -0.0012(2)
C1 0.039(2) 0.046(2) 0.044(2) 0.0056(19) 0.0007(19) -0.006(2)
C2 0.049(3) 0.040(2) 0.063(3) -0.004(2) 0.002(2) -0.002(2)
C3 0.049(3) 0.043(3) 0.067(3) 0.000(2) 0.008(2) -0.004(2)
C4 0.036(2) 0.045(2) 0.042(2) -0.0040(19) 0.0024(19) -0.0012(19)
C5 0.045(3) 0.055(3) 0.064(3) -0.009(2) 0.003(2) 0.000(2)
C6 0.068(4) 0.042(3) 0.101(5) -0.006(3) 0.002(3) -0.001(3)
C7 0.067(4) 0.038(3) 0.116(5) 0.004(3) -0.001(4) -0.008(3)
C8 0.039(3) 0.053(3) 0.079(4) 0.001(2) 0.000(2) -0.012(3)
C9 0.043(3) 0.044(2) 0.049(3) 0.001(2) 0.002(2) -0.001(2)
C10 0.046(3) 0.042(2) 0.046(3) -0.002(2) 0.003(2) -0.001(2)
C11 0.037(2) 0.037(2) 0.032(2) -0.0013(18) 0.0017(17) 0.0018(17)
O1 0.0465(18) 0.0490(18) 0.0393(17) -0.0134(14) 0.0032(14) -0.0098(14)
O2 0.0446(18) 0.0493(18) 0.0471(18) 0.0060(15) 0.0068(15) -0.0029(15)
C12 0.041(2) 0.040(2) 0.030(2) 0.0008(19) 0.0008(17) 0.0007(17)
O3 0.0446(18) 0.0543(19) 0.0489(19) -0.0092(15) 0.0013(15) -0.0082(15)
O4 0.0478(18) 0.0520(18) 0.0376(16) 0.0123(15) 0.0022(14) -0.0081(14)
C21 0.042(2) 0.035(2) 0.040(2) -0.0005(18) 0.0016(19) -0.0020(18)
C22 0.072(3) 0.039(2) 0.043(3) 0.006(2) 0.016(2) -0.002(2)
C23 0.068(3) 0.041(2) 0.041(3) 0.002(2) 0.013(2) 0.007(2)
C24 0.040(2) 0.034(2) 0.039(2) -0.0016(18) 0.0039(18) 0.0017(17)
C25 0.098(4) 0.044(3) 0.041(3) 0.000(3) 0.010(3) -0.005(2)
C26 0.131(6) 0.064(4) 0.039(3) 0.006(4) 0.016(3) -0.004(3)
C27 0.129(6) 0.064(4) 0.041(3) 0.010(4) 0.017(3) 0.010(3)
C28 0.083(4) 0.044(3) 0.045(3) 0.003(3) 0.008(3) 0.006(2)
C29 0.050(3) 0.039(2) 0.038(2) -0.001(2) -0.001(2) 0.0025(18)
C30 0.048(3) 0.037(2) 0.035(2) -0.0007(19) -0.0009(19) -0.0019(18)
C31 0.055(3) 0.039(2) 0.035(2) 0.002(2) 0.003(2) 0.0033(19)
O11 0.067(2) 0.0405(18) 0.075(3) -0.0081(17) 0.005(2) -0.0023(17)
O12 0.055(2) 0.049(2) 0.098(3) 0.0128(17) 0.000(2) -0.003(2)
C32 0.042(2) 0.038(2) 0.033(2) -0.0023(19) -0.0006(18) 0.0007(17)
O13 0.0375(17) 0.0417(18) 0.070(2) 0.0018(14) 0.0034(15) -0.0044(15)
O14 0.0412(17) 0.0352(16) 0.059(2) -0.0033(13) 0.0029(15) -0.0015(14)
C41 0.043(2) 0.045(2) 0.034(2) -0.003(2) 0.0057(18) -0.0001(18)
C42 0.037(2) 0.066(3) 0.034(2) -0.004(2) 0.0033(18) 0.003(2)
C43 0.040(2) 0.065(3) 0.031(2) -0.007(2) -0.0013(18) 0.002(2)
N1 0.050(2) 0.0400(19) 0.0321(19) -0.0006(17) 0.0028(16) 0.0004(15)
C44 0.044(2) 0.062(3) 0.028(2) 0.005(2) 0.0056(19) 0.002(2)
C45 0.044(3) 0.068(3) 0.031(2) 0.003(2) 0.0010(19) 0.004(2)
C46 0.041(2) 0.046(2) 0.031(2) -0.0022(19) 0.0037(18) 0.0001(18)
C47 0.040(2) 0.063(3) 0.034(2) 0.001(2) -0.0013(19) -0.004(2)
C48 0.036(2) 0.060(3) 0.033(2) -0.002(2) 0.0019(18) -0.003(2)
N2 0.043(2) 0.0399(19) 0.0282(17) -0.0001(15) 0.0033(15) 0.0012(14)
C49 0.037(2) 0.062(3) 0.034(2) 0.002(2) -0.0006(18) -0.004(2)
C50 0.040(2) 0.060(3) 0.033(2) 0.003(2) 0.0018(18) -0.002(2)
C51 0.068(3) 0.050(3) 0.031(2) 0.006(2) 0.004(2) -0.001(2)
C52 0.061(3) 0.121(5) 0.037(3) 0.017(3) 0.000(2) -0.005(3)
C53 0.061(3) 0.106(5) 0.038(3) 0.013(3) 0.005(2) 0.004(3)
N11 0.066(3) 0.047(2) 0.035(2) 0.002(2) 0.0051(19) -0.0004(17)
C54 0.065(3) 0.081(4) 0.032(2) -0.010(3) -0.004(2) -0.001(2)
C55 0.062(3) 0.097(4) 0.034(3) -0.005(3) 0.005(2) -0.001(3)
C56 0.058(3) 0.051(3) 0.030(2) 0.004(2) -0.001(2) 0.0001(19)
C57 0.059(3) 0.075(4) 0.038(3) 0.001(3) 0.005(2) -0.001(2)
C58 0.054(3) 0.081(4) 0.033(2) 0.000(3) 0.002(2) -0.006(2)
N12 0.051(2) 0.050(2) 0.0309(19) 0.0037(18) 0.0040(17) -0.0018(16)
C59 0.059(3) 0.062(3) 0.033(2) 0.005(2) 0.003(2) -0.006(2)
C60 0.055(3) 0.071(3) 0.034(2) 0.008(3) -0.003(2) -0.003(2)

loop_
_atom_type_symbol
_atom_type_description
_atom_type_scat_dispersion_real
_atom_type_scat_dispersion_imag
_atom_type_scat_source
C C 0.0033 0.0016 'International Tables Vol C Tables 4.2.6.8 and 6.1.1.4'
H H 0.0000 0.0000 'International Tables Vol C Tables 4.2.6.8 and 6.1.1.4'
N N 0.0061 0.0033 'International Tables Vol C Tables 4.2.6.8 and 6.1.1.4'
O O 0.0106 0.0060 'International Tables Vol C Tables 4.2.6.8 and 6.1.1.4'
Fe Fe 0.3463 0.8444 'International Tables Vol C Tables 4.2.6.8 and 6.1.1.4'

loop_
_geom_angle_atom_site_label_1
_geom_angle_atom_site_label_2
_geom_angle_atom_site_label_3
_geom_angle_site_symmetry_1
_geom_angle_site_symmetry_3
_geom_angle
_geom_angle_publ_flag
O4 Fe1 O1 1_655 . 126.27(13) y
O4 Fe1 O14 1_655 . 146.62(12) y
O1 Fe1 O14 . . 86.76(12) y
O4 Fe1 N2 1_655 1_556 87.63(13) y
O1 Fe1 N2 . 1_556 87.88(13) y
O14 Fe1 N2 . 1_556 89.13(12) y
O4 Fe1 N1 1_655 . 89.88(13) y
O1 Fe1 N1 . . 91.57(13) y
O14 Fe1 N1 . . 94.34(13) y
N2 Fe1 N1 1_556 . 176.46(13) y
O4 Fe1 O13 1_655 . 89.00(12) y
O1 Fe1 O13 . . 144.73(12) y
O14 Fe1 O13 . . 58.08(11) y
N2 Fe1 O13 1_556 . 93.68(13) y
N1 Fe1 O13 . . 88.78(13) y
O3 Fe2 O2 1_655 . 109.11(13) y
O3 Fe2 O11 1_655 2_646 155.44(14) y
O2 Fe2 O11 . 2_646 95.45(13) y
O3 Fe2 N12 1_655 1_554 86.43(14) y
O2 Fe2 N12 . 1_554 86.23(13) y
O11 Fe2 N12 2_646 1_554 95.24(15) y
O3 Fe2 N11 1_655 . 89.30(15) y
O2 Fe2 N11 . . 92.12(14) y
O11 Fe2 N11 2_646 . 89.99(15) y
N12 Fe2 N11 1_554 . 174.64(15) y
O3 Fe2 O12 1_655 2_646 97.94(13) y
O2 Fe2 O12 . 2_646 152.87(13) y
O11 Fe2 O12 2_646 2_646 57.51(13) y
N12 Fe2 O12 1_554 2_646 93.59(15) y
N11 Fe2 O12 . 2_646 90.21(15) y
C2 C1 C9 . . 118.5(4) ?
C2 C1 C11 . . 117.5(4) ?
C9 C1 C11 . . 123.8(4) ?
C1 C2 C3 . . 122.2(4) ?
C1 C2 H2 . . 118.9 ?
C3 C2 H2 . . 118.9 ?
C4 C3 C2 . . 122.3(5) ?
C4 C3 H3 . . 118.8 ?
C2 C3 H3 . . 118.8 ?
C3 C4 C10 . . 118.5(4) ?
C3 C4 C12 . . 118.5(4) ?
C10 C4 C12 . . 123.0(4) ?
C6 C5 C10 . . 121.5(5) ?
C6 C5 H5 . . 119.3 ?
C10 C5 H5 . . 119.3 ?
C5 C6 C7 . . 121.6(5) ?
C5 C6 H6 . . 119.2 ?
C7 C6 H6 . . 119.2 ?
C8 C7 C6 . . 118.6(5) ?
C8 C7 H7 . . 120.7 ?
C6 C7 H7 . . 120.7 ?
C7 C8 C9 . . 123.3(5) ?
C7 C8 H8 . . 118.4 ?
C9 C8 H8 . . 118.4 ?
C8 C9 C10 . . 117.3(4) ?
C8 C9 C1 . . 123.2(4) ?
C10 C9 C1 . . 119.4(4) ?
C5 C10 C9 . . 117.8(4) ?
C5 C10 C4 . . 123.3(4) ?
C9 C10 C4 . . 118.9(4) ?
O2 C11 O1 . . 124.4(4) ?
O2 C11 C1 . . 118.7(4) ?
O1 C11 C1 . . 116.8(4) ?
C11 O1 Fe1 . . 136.2(3) ?
C11 O2 Fe2 . . 145.8(3) ?
O3 C12 O4 . . 124.1(4) ?
O3 C12 C4 . . 118.0(4) ?
O4 C12 C4 . . 117.9(4) ?
C12 O3 Fe2 . 1_455 149.3(3) ?
C12 O4 Fe1 . 1_455 134.6(3) ?
C22 C21 C29 . . 120.0(4) ?
C22 C21 C31 . . 120.6(4) ?
C29 C21 C31 . . 119.4(4) ?
C21 C22 C23 . . 120.8(4) ?
C21 C22 H22 . . 119.6 ?
C23 C22 H22 . . 119.6 ?
C24 C23 C22 . . 121.4(4) ?
C24 C23 H23 . . 119.3 ?
C22 C23 H23 . . 119.3 ?
C23 C24 C30 . . 119.9(4) ?
C23 C24 C32 . . 120.9(4) ?
C30 C24 C32 . . 119.2(4) ?
C26 C25 C30 . . 121.1(5) ?
C26 C25 H25 . . 119.5 ?
C30 C25 H25 . . 119.5 ?
C25 C26 C27 . . 121.1(5) ?
C25 C26 H26 . . 119.5 ?
C27 C26 H26 . . 119.5 ?
C28 C27 C26 . . 119.9(5) ?
C28 C27 H27 . . 120.0 ?
C26 C27 H27 . . 120.0 ?
C27 C28 C29 . . 121.1(5) ?
C27 C28 H28 . . 119.4 ?
C29 C28 H28 . . 119.4 ?
C28 C29 C21 . . 122.4(4) ?
C28 C29 C30 . . 118.8(4) ?
C21 C29 C30 . . 118.8(4) ?
C25 C30 C24 . . 122.8(4) ?
C25 C30 C29 . . 118.0(4) ?
C24 C30 C29 . . 119.1(4) ?
O12 C31 O11 . . 120.8(4) ?
O12 C31 C21 . . 120.2(4) ?
O11 C31 C21 . . 118.9(4) ?
C31 O11 Fe2 . 2_656 94.9(3) ?
C31 O12 Fe2 . 2_656 86.7(3) ?
O13 C32 O14 . . 120.7(4) ?
O13 C32 C24 . . 120.6(4) ?
O14 C32 C24 . . 118.6(4) ?
C32 O13 Fe1 . . 89.1(2) ?
C32 O14 Fe1 . . 92.1(3) ?
C45 C41 C42 . . 115.9(4) ?
C45 C41 C46 . . 122.0(4) ?
C42 C41 C46 . . 122.0(4) ?
C43 C42 C41 . . 120.1(4) ?
C43 C42 H42 . . 120.0 ?
C41 C42 H42 . . 120.0 ?
N1 C43 C42 . . 124.5(4) ?
N1 C43 H43 . . 117.7 ?
C42 C43 H43 . . 117.7 ?
C43 N1 C44 . . 115.2(4) ?
C43 N1 Fe1 . . 122.6(3) ?
C44 N1 Fe1 . . 121.5(3) ?
N1 C44 C45 . . 124.4(4) ?
N1 C44 H44 . . 117.8 ?
C45 C44 H44 . . 117.8 ?
C44 C45 C41 . . 119.8(4) ?
C44 C45 H45 . . 120.1 ?
C41 C45 H45 . . 120.1 ?
C47 C46 C50 . . 116.6(4) ?
C47 C46 C41 . . 121.8(4) ?
C50 C46 C41 . . 121.6(4) ?
C46 C47 C48 . . 119.9(4) ?
C46 C47 H47 . . 120.0 ?
C48 C47 H47 . . 120.0 ?
N2 C48 C47 . . 123.6(4) ?
N2 C48 H48 . . 118.2 ?
C47 C48 H48 . . 118.2 ?
C48 N2 C49 . . 116.4(4) ?
C48 N2 Fe1 . 1_554 122.6(3) ?
C49 N2 Fe1 . 1_554 120.8(3) ?
N2 C49 C50 . . 123.2(4) ?
N2 C49 H49 . . 118.4 ?
C50 C49 H49 . . 118.4 ?
C49 C50 C46 . . 120.3(4) ?
C49 C50 H50 . . 119.9 ?
C46 C50 H50 . . 119.9 ?
C55 C51 C52 . . 115.6(4) ?
C55 C51 C56 . . 122.0(5) ?
C52 C51 C56 . . 122.4(5) ?
C53 C52 C51 . . 119.9(5) ?
C53 C52 H52 . . 120.0 ?
C51 C52 H52 . . 120.0 ?
N11 C53 C52 . . 124.8(5) ?
N11 C53 H53 . . 117.6 ?
C52 C53 H53 . . 117.6 ?
C53 N11 C54 . . 114.8(4) ?
C53 N11 Fe2 . . 124.3(3) ?
C54 N11 Fe2 . . 120.7(3) ?
N11 C54 C55 . . 124.2(5) ?
N11 C54 H54 . . 117.9 ?
C55 C54 H54 . . 117.9 ?
C54 C55 C51 . . 120.7(5) ?
C54 C55 H55 . . 119.7 ?
C51 C55 H55 . . 119.7 ?
C57 C56 C60 . . 116.1(4) ?
C57 C56 C51 . . 121.8(5) ?
C60 C56 C51 . . 122.1(4) ?
C56 C57 C58 . . 120.1(5) ?
C56 C57 H57 . . 119.9 ?
C58 C57 H57 . . 119.9 ?
N12 C58 C57 . . 123.3(5) ?
N12 C58 H58 . . 118.4 ?
C57 C58 H58 . . 118.4 ?
C59 N12 C58 . . 116.4(4) ?
C59 N12 Fe2 . 1_556 122.8(3) ?
C58 N12 Fe2 . 1_556 120.8(3) ?
N12 C59 C60 . . 123.1(5) ?
N12 C59 H59 . . 118.4 ?
C60 C59 H59 . . 118.4 ?
C59 C60 C56 . . 120.5(5) ?
C59 C60 H60 . . 119.7 ?
C56 C60 H60 . . 119.7 ?

loop_
_geom_bond_atom_site_label_1
_geom_bond_atom_site_label_2
_geom_bond_site_symmetry_2
_geom_bond_distance
_geom_bond_publ_flag
Fe1 O4 1_655 2.056(3) y
Fe1 O1 . 2.057(3) y
Fe1 O14 . 2.215(3) y
Fe1 N2 1_556 2.220(3) y
Fe1 N1 . 2.227(4) y
Fe1 O13 . 2.283(3) y
Fe2 O3 1_655 2.020(3) y
Fe2 O2 . 2.048(3) y
Fe2 O11 2_646 2.147(4) y
Fe2 N12 1_554 2.207(4) y
Fe2 N11 . 2.246(4) y
Fe2 O12 2_646 2.332(4) y
C1 C2 . 1.365(6) ?
C1 C9 . 1.442(6) ?
C1 C11 . 1.512(6) ?
C2 C3 . 1.400(7) ?
C2 H2 . 0.9300 ?
C3 C4 . 1.356(6) ?
C3 H3 . 0.9300 ?
C4 C10 . 1.456(6) ?
C4 C12 . 1.512(6) ?
C5 C6 . 1.325(8) ?
C5 C10 . 1.428(7) ?
C5 H5 . 0.9300 ?
C6 C7 . 1.419(8) ?
C6 H6 . 0.9300 ?
C7 C8 . 1.336(7) ?
C7 H7 . 0.9300 ?
C8 C9 . 1.417(7) ?
C8 H8 . 0.9300 ?
C9 C10 . 1.440(7) ?
C11 O2 . 1.250(5) ?
C11 O1 . 1.253(5) ?
C12 O3 . 1.255(5) ?
C12 O4 . 1.256(5) ?
O3 Fe2 1_455 2.020(3) ?
O4 Fe1 1_455 2.056(3) ?
C21 C22 . 1.363(6) ?
C21 C29 . 1.427(6) ?
C21 C31 . 1.520(6) ?
C22 C23 . 1.410(6) ?
C22 H22 . 0.9300 ?
C23 C24 . 1.358(6) ?
C23 H23 . 0.9300 ?
C24 C30 . 1.423(6) ?
C24 C32 . 1.510(6) ?
C25 C26 . 1.358(7) ?
C25 C30 . 1.410(6) ?
C25 H25 . 0.9300 ?
C26 C27 . 1.398(8) ?
C26 H26 . 0.9300 ?
C27 C28 . 1.361(8) ?
C27 H27 . 0.9300 ?
C28 C29 . 1.412(6) ?
C28 H28 . 0.9300 ?
C29 C30 . 1.435(6) ?
C31 O12 . 1.235(6) ?
C31 O11 . 1.249(6) ?
O11 Fe2 2_656 2.147(4) ?
O12 Fe2 2_656 2.332(4) ?
C32 O13 . 1.256(5) ?
C32 O14 . 1.257(5) ?
C41 C45 . 1.393(6) ?
C41 C42 . 1.399(6) ?
C41 C46 . 1.490(6) ?
C42 C43 . 1.377(6) ?
C42 H42 . 0.9300 ?
C43 N1 . 1.340(6) ?
C43 H43 . 0.9300 ?
N1 C44 . 1.341(6) ?
C44 C45 . 1.388(6) ?
C44 H44 . 0.9300 ?
C45 H45 . 0.9300 ?
C46 C47 . 1.377(6) ?
C46 C50 . 1.385(6) ?
C47 C48 . 1.388(6) ?
C47 H47 . 0.9300 ?
C48 N2 . 1.330(5) ?
C48 H48 . 0.9300 ?
N2 C49 . 1.344(5) ?
N2 Fe1 1_554 2.220(3) ?
C49 C50 . 1.378(6) ?
C49 H49 . 0.9300 ?
C50 H50 . 0.9300 ?
C51 C55 . 1.377(7) ?
C51 C52 . 1.379(7) ?
C51 C56 . 1.490(6) ?
C52 C53 . 1.377(7) ?
C52 H52 . 0.9300 ?
C53 N11 . 1.330(7) ?
C53 H53 . 0.9300 ?
N11 C54 . 1.331(7) ?
C54 C55 . 1.373(7) ?
C54 H54 . 0.9300 ?
C55 H55 . 0.9300 ?
C56 C57 . 1.379(7) ?
C56 C60 . 1.387(7) ?
C57 C58 . 1.382(7) ?
C57 H57 . 0.9300 ?
C58 N12 . 1.346(6) ?
C58 H58 . 0.9300 ?
N12 C59 . 1.329(6) ?
N12 Fe2 1_556 2.207(4) y
C59 C60 . 1.381(6) ?
C59 H59 . 0.9300 ?
C60 H60 . 0.9300 ?
